data_4343403
loop_
_publ_author_name
'Thompson, John R.'
'Katz, Michael J.'
'Williams, Vance E.'
'Leznoff, Daniel B.'

_publ_section_title
;
 Structural Design Parameters for Highly Birefringent Coordination
 Polymers.
;
_journal_issue 13
_journal_name_full 'Inorganic chemistry'
_journal_page_first 6462
_journal_page_last 6471
_journal_paper_doi 10.1021/acs.inorgchem.5b00749
_journal_volume 54
_journal_year 2015
_chemical_formula_moiety 'C21 H17 Au2 N7 O3 Zn'
_chemical_formula_sum 'C21 H17 Au2 N7 O3 Zn'
_chemical_formula_weight 874.72
_space_group_IT_number 15
_symmetry_cell_setting monoclinic
_symmetry_space_group_name_Hall '-C 2yc'
_symmetry_space_group_name_H-M 'C 1 2/c 1'
_atom_sites_solution_hydrogens geom
_cell_angle_alpha 90
_cell_angle_beta 112.951(4)
_cell_angle_gamma 90
_cell_formula_units_Z 8
_cell_length_a 16.115(6)
_cell_length_b 22.124(8)
_cell_length_c 14.647(5)
_cell_measurement_reflns_used 9417
_cell_measurement_temperature 150(2)
_cell_measurement_theta_max 25.68
_cell_measurement_theta_min 2.38
_cell_volume 4809(3)
_computing_cell_refinement 'Bruker SAINT'
_computing_data_collection 'Bruker APEX2'
_computing_data_reduction 'Bruker SAINT'
_computing_structure_refinement 'SHELXL-2014 (Sheldrick 2014)'
_computing_structure_solution 'SHELXS-97 (Sheldrick 2008)'
_diffrn_ambient_temperature 150(2)
_diffrn_measured_fraction_theta_full 0.997
_diffrn_measured_fraction_theta_max 0.997
_diffrn_measurement_device_type 'Bruker APEX-II CCD'
_diffrn_measurement_method '\f and \w scans'
_diffrn_radiation_monochromator graphite
_diffrn_radiation_type 'Mo K\a'
_diffrn_radiation_wavelength 0.71073
_diffrn_reflns_av_R_equivalents 0.1073
_diffrn_reflns_limit_h_max 19
_diffrn_reflns_limit_h_min -19
_diffrn_reflns_limit_k_max 26
_diffrn_reflns_limit_k_min -26
_diffrn_reflns_limit_l_max 17
_diffrn_reflns_limit_l_min -17
_diffrn_reflns_number 16919
_diffrn_reflns_theta_full 25.242
_diffrn_reflns_theta_max 25.350
_diffrn_reflns_theta_min 1.652
_exptl_absorpt_coefficient_mu 13.200
_exptl_absorpt_correction_T_max 0.7452
_exptl_absorpt_correction_T_min 0.2393
_exptl_absorpt_correction_type multi-scan
_exptl_absorpt_process_details '(Sheldrich , 1996)'
_exptl_crystal_colour 'pale yellow'
_exptl_crystal_density_diffrn 2.400
_exptl_crystal_description plate
_exptl_crystal_F_000 3184
_exptl_crystal_size_max 0.666
_exptl_crystal_size_mid 0.481
_exptl_crystal_size_min 0.074
_refine_diff_density_max 4.346
_refine_diff_density_min -4.021
_refine_ls_extinction_method none
_refine_ls_goodness_of_fit_ref 1.105
_refine_ls_hydrogen_treatment constr
_refine_ls_matrix_type full
_refine_ls_number_parameters 307
_refine_ls_number_reflns 4404
_refine_ls_number_restraints 336
_refine_ls_restrained_S_all 1.068
_refine_ls_R_factor_all 0.1613
_refine_ls_R_factor_gt 0.1268
_refine_ls_shift/su_max 0.000
_refine_ls_shift/su_mean 0.000
_refine_ls_structure_factor_coef Fsqd
_refine_ls_weighting_details
;
 w=1/[\s^2^(Fo^2^)+(0.0001P)^2^+2332.3481P]
 where P=(Fo^2^+2Fc^2^)/3
;
_refine_ls_weighting_scheme calc
_refine_ls_wR_factor_gt 0.2627
_refine_ls_wR_factor_ref 0.2817
_reflns_Friedel_coverage 0.000
_reflns_number_gt 3302
_reflns_number_total 4404
_reflns_threshold_expression 'I > 2\s(I)'
_cod_data_source_file ic5b00749_si_002.cif
_cod_data_source_block ZnphenpyAuH2O
_cod_depositor_comments
;
The following automatic conversions were performed:

'_symmetry_cell_setting' value 'Monoclinic' changed to 'monoclinic'
according to
/usr/data/users/saulius/crontab/automatic-downloads/rss-feeds/ACS/lib/dictionaries/cif_core.dic
dictionary named 'cif_core.dic' version 2.4.2 from 2011-04-26.

'_exptl_absorpt_correction_type' value 'Multi-scan' changed to
'multi-scan' according to
/usr/data/users/saulius/crontab/automatic-downloads/rss-feeds/ACS/lib/dictionaries/cif_core.dic
dictionary named 'cif_core.dic' version 2.4.2 from 2011-04-26.

Automatic conversion script
Id: cif_fix_values 3271 2015-04-21 07:52:19Z andrius 

 Adding full bibliography for 4343402--4343407.cif.
;
_cod_original_sg_symbol_H-M 'C 2/c'
_cod_database_code 4343403

loop_
_symmetry_equiv_pos_as_xyz
'x, y, z'
'-x, y, -z+1/2'
'x+1/2, y+1/2, z'
'-x+1/2, y+1/2, -z+1/2'
'-x, -y, -z'
'x, -y, z-1/2'
'-x+1/2, -y+1/2, -z'
'x+1/2, -y+1/2, z-1/2'

loop_
_atom_site_label
_atom_site_type_symbol
_atom_site_fract_x
_atom_site_fract_y
_atom_site_fract_z
_atom_site_U_iso_or_equiv
_atom_site_adp_type
_atom_site_occupancy
_atom_site_site_symmetry_order
_atom_site_calc_flag
_atom_site_refinement_flags_posn
_atom_site_refinement_flags_adp
Zn1 Zn 0.8036(2) 0.12359(19) 0.3707(3) 0.0291(9) Uani 1 1 d . U
Au1 Au 0.89682(10) 0.18981(7) 0.73903(11) 0.0388(4) Uani 1 1 d . U
N1 N 0.9299(19) 0.0840(16) 0.371(2) 0.038(5) Uani 1 1 d . U
C1 C 1.001(2) 0.116(2) 0.372(2) 0.041(6) Uani 1 1 d . U
H1 H 1.0011 0.1585 0.3744 0.049 Uiso 1 1 calc R U
O1 O 0.7379(16) 0.1173(12) 0.2077(18) 0.038(5) Uani 1 1 d . U
N2 N 0.7858(19) 0.0301(14) 0.375(2) 0.036(4) Uani 1 1 d . U
C2 C 1.079(3) 0.082(2) 0.369(3) 0.048(7) Uani 1 1 d . U
H2 H 1.1271 0.1034 0.3613 0.058 Uiso 1 1 calc R U
O2 O 0.754(3) 0.205(2) 0.087(4) 0.122(16) Uani 1 1 d . U
N3 N 0.6676(18) 0.1099(14) 0.377(2) 0.032(4) Uani 1 1 d . U
Au3 Au 0.81642(9) 0.35482(7) 0.35774(10) 0.0339(4) Uani 1 1 d . U
C3 C 1.081(3) 0.028(2) 0.376(3) 0.060(10) Uani 1 1 d . U
H3 H 1.1362 0.0088 0.3842 0.073 Uiso 1 1 calc R U
O3 O 0.932(3) 0.270(2) 1.154(3) 0.112(15) Uani 1 1 d . U
C18 C 0.824(2) 0.2657(15) 0.353(2) 0.026(5) Uani 1 1 d . U
C17 C 0.552(3) -0.031(2) 0.389(3) 0.053(9) Uani 1 1 d . U
H17 H 0.5000 -0.0467 0.3956 0.064 Uiso 1 1 calc R U
C16 C 0.619(3) -0.071(2) 0.386(3) 0.049(8) Uani 1 1 d . U
H16 H 0.6056 -0.1131 0.3845 0.059 Uiso 1 1 calc R U
C15 C 0.607(2) 0.1510(18) 0.379(3) 0.037(7) Uani 1 1 d . U
H15 H 0.6192 0.1930 0.3772 0.045 Uiso 1 1 calc R U
C14 C 0.525(2) 0.1305(19) 0.383(3) 0.042(8) Uani 1 1 d . U
H14 H 0.4821 0.1594 0.3863 0.050 Uiso 1 1 calc R U
C13 C 0.506(3) 0.0717(19) 0.383(3) 0.044(8) Uani 1 1 d . U
H13 H 0.4499 0.0587 0.3840 0.053 Uiso 1 1 calc R U
C12 C 0.564(2) 0.0331(18) 0.381(3) 0.036(6) Uani 1 1 d . U
C11 C 0.648(2) 0.0494(16) 0.377(2) 0.028(5) Uani 1 1 d . U
C10 C 0.717(2) 0.0076(18) 0.381(3) 0.037(6) Uani 1 1 d . U
C9 C 0.698(3) -0.0581(18) 0.386(3) 0.041(7) Uani 1 1 d . U
C8 C 0.773(3) -0.093(2) 0.385(3) 0.048(8) Uani 1 1 d . U
H8 H 0.7672 -0.1360 0.3843 0.057 Uiso 1 1 calc R U
C7 C 0.852(2) -0.0690(17) 0.386(2) 0.034(5) Uani 1 1 d . U
H7 H 0.9018 -0.0942 0.3912 0.041 Uiso 1 1 calc R U
N7 N 0.915(4) 0.239(2) 0.945(3) 0.093(18) Uani 1 1 d . U
C6 C 0.858(2) -0.0041(17) 0.379(2) 0.030(5) Uani 1 1 d . U
N6 N 0.8607(19) 0.1372(14) 0.529(2) 0.035(5) Uani 1 1 d . U
C5 C 0.936(2) 0.025(2) 0.374(3) 0.041(6) Uani 1 1 d . U
N5 N 0.800(3) 0.4939(16) 0.365(3) 0.055(9) Uani 1 1 d . U
C4 C 1.012(3) -0.009(2) 0.372(3) 0.052(8) Uani 1 1 d . U
H4 H 1.0138 -0.0519 0.3690 0.062 Uiso 1 1 calc R U
N4 N 0.817(2) 0.2141(14) 0.351(2) 0.036(5) Uani 1 1 d . U
C19 C 0.8072(18) 0.4461(14) 0.365(2) 0.018(5) Uani 1 1 d . U
C21 C 0.914(3) 0.226(2) 0.868(3) 0.046(8) Uani 1 1 d . U
C20 C 0.878(3) 0.1558(19) 0.606(3) 0.041(7) Uani 1 1 d . U

loop_
_atom_site_aniso_label
_atom_site_aniso_U_11
_atom_site_aniso_U_22
_atom_site_aniso_U_33
_atom_site_aniso_U_23
_atom_site_aniso_U_13
_atom_site_aniso_U_12
Zn1 0.0264(19) 0.035(2) 0.028(2) 0.0010(16) 0.0138(16) -0.0008(16)
Au1 0.0480(9) 0.0373(9) 0.0373(8) -0.0022(7) 0.0234(7) -0.0008(7)
N1 0.032(7) 0.057(8) 0.025(11) -0.003(6) 0.011(7) 0.003(5)
C1 0.033(8) 0.070(11) 0.018(16) -0.002(9) 0.008(9) -0.002(7)
O1 0.036(10) 0.042(11) 0.035(7) 0.003(6) 0.014(6) -0.002(8)
N2 0.032(6) 0.039(6) 0.040(12) 0.001(5) 0.019(7) 0.006(4)
C2 0.037(10) 0.083(13) 0.023(18) -0.005(12) 0.010(11) 0.003(9)
O2 0.13(2) 0.13(2) 0.12(2) 0.001(17) 0.063(17) 0.007(17)
N3 0.028(6) 0.039(7) 0.030(11) 0.001(6) 0.014(7) 0.001(5)
Au3 0.0335(7) 0.0371(9) 0.0329(8) 0.0010(6) 0.0148(6) -0.0062(6)
C3 0.042(10) 0.082(13) 0.06(3) -0.004(13) 0.016(12) 0.005(9)
O3 0.14(2) 0.09(2) 0.11(2) 0.002(16) 0.050(17) -0.007(17)
C18 0.019(9) 0.030(5) 0.033(10) 0.002(5) 0.015(8) -0.010(5)
C17 0.047(11) 0.048(9) 0.07(3) 0.007(9) 0.024(14) -0.003(7)
C16 0.046(9) 0.047(10) 0.05(2) 0.005(9) 0.015(12) -0.002(7)
C15 0.033(9) 0.040(9) 0.04(2) 0.000(8) 0.019(11) 0.002(7)
C14 0.032(10) 0.049(10) 0.05(2) 0.003(10) 0.020(12) 0.001(7)
C13 0.037(9) 0.049(10) 0.05(2) 0.003(9) 0.021(12) -0.001(7)
C12 0.032(8) 0.049(9) 0.027(17) 0.004(8) 0.012(9) -0.002(6)
C11 0.029(6) 0.038(6) 0.018(10) 0.001(5) 0.008(6) 0.000(4)
C10 0.034(7) 0.043(7) 0.035(18) 0.002(6) 0.015(9) 0.002(5)
C9 0.043(8) 0.043(8) 0.030(18) 0.002(7) 0.008(10) 0.000(6)
C8 0.044(9) 0.048(9) 0.04(2) -0.003(9) 0.009(11) 0.003(7)
C7 0.031(9) 0.047(8) 0.010(14) -0.003(7) -0.008(9) 0.007(6)
N7 0.17(5) 0.07(3) 0.073(13) -0.038(17) 0.08(2) -0.07(3)
C6 0.029(7) 0.047(7) 0.010(14) -0.002(6) 0.001(8) 0.010(5)
N6 0.034(10) 0.041(12) 0.034(5) 0.001(6) 0.016(5) 0.001(8)
C5 0.035(7) 0.058(8) 0.028(18) -0.004(7) 0.010(9) 0.005(5)
N5 0.07(2) 0.030(7) 0.07(2) 0.006(7) 0.03(2) 0.000(7)
C4 0.039(9) 0.071(12) 0.05(2) -0.006(10) 0.016(12) 0.009(8)
N4 0.037(12) 0.033(5) 0.039(11) 0.003(5) 0.014(9) -0.006(5)
C19 0.013(9) 0.024(6) 0.017(9) 0.005(6) 0.007(7) -0.006(6)
C21 0.049(12) 0.050(12) 0.044(8) -0.009(7) 0.022(7) -0.004(9)
C20 0.040(11) 0.048(11) 0.036(6) -0.002(6) 0.018(6) 0.002(8)

loop_
_atom_type_symbol
_atom_type_description
_atom_type_scat_dispersion_real
_atom_type_scat_dispersion_imag
_atom_type_scat_source
C C 0.0033 0.0016 'International Tables Vol C Tables 4.2.6.8 and 6.1.1.4'
H H 0.0000 0.0000 'International Tables Vol C Tables 4.2.6.8 and 6.1.1.4'
N N 0.0061 0.0033 'International Tables Vol C Tables 4.2.6.8 and 6.1.1.4'
O O 0.0106 0.0060 'International Tables Vol C Tables 4.2.6.8 and 6.1.1.4'
Zn Zn 0.2839 1.4301 'International Tables Vol C Tables 4.2.6.8 and 6.1.1.4'
Au Au -2.0133 8.8022 'International Tables Vol C Tables 4.2.6.8 and 6.1.1.4'

loop_
_geom_angle_atom_site_label_1
_geom_angle_atom_site_label_2
_geom_angle_atom_site_label_3
_geom_angle
_geom_angle_site_symmetry_1
_geom_angle_site_symmetry_3
N4 Zn1 N2 174.3(12) . .
N4 Zn1 N6 89.3(12) . .
N2 Zn1 N6 96.4(12) . .
N4 Zn1 O1 86.8(11) . .
N2 Zn1 O1 87.5(11) . .
N6 Zn1 O1 174.7(11) . .
N4 Zn1 N1 104.0(12) . .
N2 Zn1 N1 75.3(12) . .
N6 Zn1 N1 92.7(11) . .
O1 Zn1 N1 91.7(10) . .
N4 Zn1 N3 107.1(11) . .
N2 Zn1 N3 73.6(11) . .
N6 Zn1 N3 89.3(10) . .
O1 Zn1 N3 88.4(9) . .
N1 Zn1 N3 148.9(12) . .
C21 Au1 C20 178.2(18) . .
C21 Au1 Au1 98.9(12) . 2_756
C20 Au1 Au1 81.6(11) . 2_756
C21 Au1 Au3 105.2(12) . 7_656
C20 Au1 Au3 74.6(11) . 7_656
Au1 Au1 Au3 154.46(6) 2_756 7_656
C5 N1 C1 118(3) . .
C5 N1 Zn1 116(2) . .
C1 N1 Zn1 125(3) . .
N1 C1 C2 118(4) . .
C10 N2 C6 123(3) . .
C10 N2 Zn1 122(3) . .
C6 N2 Zn1 115(2) . .
C3 C2 C1 120(4) . .
C15 N3 C11 120(3) . .
C15 N3 Zn1 129(2) . .
C11 N3 Zn1 111(2) . .
C18 Au3 C19 178.6(11) . .
C18 Au3 Au1 75.8(9) . 7_656
C19 Au3 Au1 103.5(8) . 7_656
C2 C3 C4 127(5) . .
N4 C18 Au3 171(3) . .
C16 C17 C12 119(4) . .
C9 C16 C17 128(4) . .
N3 C15 C14 119(4) . .
C13 C14 C15 121(4) . .
C12 C13 C14 119(4) . .
C13 C12 C11 123(4) . .
C13 C12 C17 122(4) . .
C11 C12 C17 114(3) . .
N3 C11 C12 118(3) . .
N3 C11 C10 117(3) . .
C12 C11 C10 125(3) . .
N2 C10 C11 116(3) . .
N2 C10 C9 126(3) . .
C11 C10 C9 118(3) . .
C16 C9 C8 134(4) . .
C16 C9 C10 116(4) . .
C8 C9 C10 110(3) . .
C7 C8 C9 124(4) . .
C8 C7 C6 118(3) . .
N2 C6 C5 120(3) . .
N2 C6 C7 119(3) . .
C5 C6 C7 122(3) . .
C20 N6 Zn1 164(3) . .
N1 C5 C6 113(3) . .
N1 C5 C4 124(4) . .
C6 C5 C4 123(4) . .
C3 C4 C5 112(4) . .
C18 N4 Zn1 171(3) . .
N5 C19 Au3 177(3) . .
N7 C21 Au1 169(4) . .
N6 C20 Au1 175(3) . .

loop_
_geom_bond_atom_site_label_1
_geom_bond_atom_site_label_2
_geom_bond_distance
_geom_bond_site_symmetry_2
Zn1 N4 2.04(3) .
Zn1 N2 2.09(3) .
Zn1 N6 2.16(3) .
Zn1 O1 2.21(2) .
Zn1 N1 2.22(3) .
Zn1 N3 2.25(3) .
Au1 C21 1.97(4) .
Au1 C20 2.01(4) .
Au1 Au1 3.214(3) 2_756
Au1 Au3 3.316(2) 7_656
N1 C5 1.32(5) .
N1 C1 1.34(5) .
C1 C2 1.47(5) .
N2 C10 1.26(4) .
N2 C6 1.37(4) .
C2 C3 1.21(6) .
N3 C15 1.34(4) .
N3 C11 1.38(5) .
Au3 C18 1.98(3) .
Au3 C19 2.03(3) .
Au3 Au1 3.316(2) 7_656
C3 C4 1.36(6) .
C18 N4 1.15(4) .
C17 C16 1.41(6) .
C17 C12 1.45(6) .
C16 C9 1.30(5) .
C15 C14 1.43(5) .
C14 C13 1.34(5) .
C13 C12 1.28(5) .
C12 C11 1.42(5) .
C11 C10 1.42(5) .
C10 C9 1.49(5) .
C9 C8 1.44(5) .
C8 C7 1.39(5) .
C7 C6 1.45(5) .
N7 C21 1.16(5) .
C6 C5 1.43(5) .
N6 C20 1.12(4) .
C5 C4 1.45(5) .
N5 C19 1.06(4) .
